data_7040093
loop_
_publ_author_name
'Singha Mahapatra, Tufan'
'Basak, Dipmalya'
'Chand, Santanu'
'Lengyel, Jeff'
'Shatruk, Michael'
'Bertolasi, Valerio'
'Ray, Debashis'

_publ_section_title
;
 Competitive coordination aggregation for V-shaped [Co3] and disc-like
 [Co7] complexes: synthesis, magnetic properties and catechol oxidase
 activity.
;
_journal_issue 34
_journal_name_full 'Dalton transactions (Cambridge, England : 2003)'
_journal_page_first 13576
_journal_page_last 13589
_journal_paper_doi 10.1039/c6dt02494g
_journal_volume 45
_journal_year 2016
_chemical_formula_moiety 'C56 H76 Co3 F6 N4 O18'
_chemical_formula_sum 'C56 H76 Co3 F6 N4 O18'
_chemical_formula_weight 1383.99
_space_group_crystal_system triclinic
_space_group_IT_number 2
_space_group_name_Hall '-P 1'
_space_group_name_H-M_alt 'P -1'
_symmetry_space_group_name_Hall '-P 1'
_symmetry_space_group_name_H-M 'P -1'
_atom_sites_solution_hydrogens geom
_audit_creation_method SHELXL-2014/6
_audit_update_record
;
2016-07-24 deposited with the CCDC.
2016-08-01 downloaded from the CCDC.
;
_cell_angle_alpha 74.656(4)
_cell_angle_beta 82.218(4)
_cell_angle_gamma 64.016(4)
_cell_formula_units_Z 2
_cell_length_a 12.3808(17)
_cell_length_b 13.1449(17)
_cell_length_c 22.952(3)
_cell_measurement_reflns_used 5607
_cell_measurement_temperature 295
_cell_measurement_theta_max 20.68
_cell_measurement_theta_min 2.18
_cell_volume 3237.2(8)
_computing_cell_refinement 'Bruker SMART'
_computing_data_collection 'Bruker SMART'
_computing_data_reduction 'Bruker SAINTT'
_computing_molecular_graphics Diamond
_computing_publication_material 'SHELXL-2014/6 (Sheldrick, 2014), PLATON (Spek, 2009)'
_computing_structure_refinement 'SHELXL-2014/6 (Sheldrick, 2014)'
_computing_structure_solution 'SHELXS-97 (Sheldrick, 1997)'
_diffrn_ambient_temperature 295
_diffrn_measured_fraction_theta_full 0.970
_diffrn_measured_fraction_theta_max 0.995
_diffrn_measurement_device_type 'CCD area detector'
_diffrn_measurement_method '\f and \w scans'
_diffrn_radiation_type MoK\a
_diffrn_radiation_wavelength 0.71073
_diffrn_reflns_av_R_equivalents 0.0611
_diffrn_reflns_av_unetI/netI 0.0705
_diffrn_reflns_Laue_measured_fraction_full 0.970
_diffrn_reflns_Laue_measured_fraction_max 0.995
_diffrn_reflns_limit_h_max 14
_diffrn_reflns_limit_h_min -14
_diffrn_reflns_limit_k_max 15
_diffrn_reflns_limit_k_min -13
_diffrn_reflns_limit_l_max 27
_diffrn_reflns_limit_l_min -27
_diffrn_reflns_number 38949
_diffrn_reflns_point_group_measured_fraction_full 0.970
_diffrn_reflns_point_group_measured_fraction_max 0.995
_diffrn_reflns_theta_full 25.242
_diffrn_reflns_theta_max 25.000
_diffrn_reflns_theta_min 1.771
_diffrn_source 'fine-focus sealed tube'
_exptl_absorpt_coefficient_mu 0.846
_exptl_absorpt_correction_T_max 0.861
_exptl_absorpt_correction_T_min 0.790
_exptl_absorpt_correction_type multi-scan
_exptl_absorpt_process_details 'SADABS (Sheldrick, 1995)'
_exptl_crystal_colour red-brown
_exptl_crystal_density_diffrn 1.420
_exptl_crystal_description block
_exptl_crystal_F_000 1438
_exptl_crystal_size_max 0.28
_exptl_crystal_size_mid 0.20
_exptl_crystal_size_min 0.16
_refine_diff_density_max 0.997
_refine_diff_density_min -0.416
_refine_diff_density_rms 0.061
_refine_ls_extinction_method none
_refine_ls_goodness_of_fit_ref 1.011
_refine_ls_hydrogen_treatment mixed
_refine_ls_matrix_type full
_refine_ls_number_parameters 824
_refine_ls_number_reflns 11359
_refine_ls_number_restraints 39
_refine_ls_restrained_S_all 1.026
_refine_ls_R_factor_all 0.1113
_refine_ls_R_factor_gt 0.0552
_refine_ls_shift/su_max 0.000
_refine_ls_shift/su_mean 0.000
_refine_ls_structure_factor_coef Fsqd
_refine_ls_weighting_details 'w=1/[\s^2^(Fo^2^)+(0.0603P)^2^+2.9329P] where P=(Fo^2^+2Fc^2^)/3'
_refine_ls_weighting_scheme calc
_refine_ls_wR_factor_gt 0.1227
_refine_ls_wR_factor_ref 0.1506
_reflns_Friedel_coverage 0.000
_reflns_number_gt 6690
_reflns_number_total 11359
_reflns_threshold_expression 'I > 2\s(I)'
_cod_data_source_file c6dt02494g2.cif
_cod_data_source_block complex_1
_cod_depositor_comments 'Adding full bibliography for 7040093--7040095.cif.'
_cod_original_cell_volume 3237.3(8)
_cod_database_code 7040093
_shelx_space_group_comment
;
The symmetry employed for this shelxl refinement is uniquely defined
by the following loop, which should always be used as a source of
symmetry information in preference to the above space-group names.
They are only intended as comments.
;
_shelxl_version_number 2014/6

loop_
_space_group_symop_operation_xyz
'x, y, z'
'-x, -y, -z'

loop_
_atom_site_label
_atom_site_type_symbol
_atom_site_fract_x
_atom_site_fract_y
_atom_site_fract_z
_atom_site_U_iso_or_equiv
_atom_site_adp_type
_atom_site_occupancy
_atom_site_site_symmetry_order
_atom_site_calc_flag
_atom_site_refinement_flags_posn
_atom_site_refinement_flags_adp
_atom_site_refinement_flags_occupancy
_atom_site_disorder_assembly
_atom_site_disorder_group
Co1 Co 0.88488(5) 0.82233(5) 0.17618(3) 0.04712(19) Uani 1 1 d . . . . .
Co2 Co 0.66684(5) 0.73546(5) 0.20316(3) 0.04647(19) Uani 1 1 d . . . . .
Co3 Co 0.61130(5) 0.75504(5) 0.34504(3) 0.04906(19) Uani 1 1 d . . . . .
O1 O 0.8270(3) 0.7017(2) 0.16231(13) 0.0458(7) Uani 1 1 d . . . . .
C1 C 0.9146(4) 0.5958(4) 0.1632(2) 0.0464(11) Uani 1 1 d . . . . .
C2 C 1.0325(4) 0.5864(4) 0.1477(2) 0.0541(13) Uani 1 1 d . . . . .
C3 C 1.1264(5) 0.4829(5) 0.1455(3) 0.0735(16) Uani 1 1 d . . . . .
H3 H 1.2032 0.4790 0.1351 0.088 Uiso 1 1 calc R U . . .
C4 C 1.1068(5) 0.3821(5) 0.1589(3) 0.087(2) Uani 1 1 d . . . . .
H4A H 1.1701 0.3111 0.1563 0.104 Uiso 1 1 calc R U . . .
C5 C 0.9956(5) 0.3881(5) 0.1756(3) 0.0763(17) Uani 1 1 d . . . . .
H5 H 0.9839 0.3202 0.1853 0.092 Uiso 1 1 calc R U . . .
C6 C 0.8975(4) 0.4938(4) 0.1787(2) 0.0512(12) Uani 1 1 d . . . . .
C7 C 0.7837(5) 0.4871(5) 0.2008(2) 0.0598(14) Uani 1 1 d . . . . .
H7 H 0.7844 0.4136 0.2094 0.072 Uiso 1 1 calc R U . . .
N2 N 0.6837(4) 0.5697(3) 0.20990(18) 0.0522(10) Uani 1 1 d . . . . .
C8 C 0.5845(5) 0.5371(5) 0.2356(3) 0.0673(15) Uani 1 1 d . . . . .
H8A H 0.5493 0.5715 0.2701 0.081 Uiso 1 1 calc R U . . .
H8B H 0.6168 0.4533 0.2502 0.081 Uiso 1 1 calc R U . . .
C9 C 0.4886(6) 0.5746(7) 0.1921(3) 0.099(2) Uani 1 1 d . . . . .
H9A H 0.4284 0.5482 0.2126 0.118 Uiso 1 1 calc R U . . .
H9B H 0.4503 0.6589 0.1819 0.118 Uiso 1 1 calc R U . . .
C10 C 0.5228(12) 0.5359(10) 0.1365(5) 0.227(7) Uani 1 1 d D . . . .
H10A H 0.4570 0.5772 0.1085 0.272 Uiso 1 1 calc R U . A 1
H10B H 0.5917 0.5497 0.1177 0.272 Uiso 1 1 calc R U . A 1
O2A O 0.5503(9) 0.4219(8) 0.1511(4) 0.126(3) Uiso 0.6 1 d D . P B 1
C11A C 0.5696(13) 0.3793(12) 0.0938(5) 0.121(4) Uiso 0.6 1 d D . P B 1
H11A H 0.4959 0.4204 0.0712 0.146 Uiso 0.6 1 calc R U P B 1
H11B H 0.5871 0.2973 0.1045 0.146 Uiso 0.6 1 calc R U P B 1
C12A C 0.6733(19) 0.397(2) 0.0527(10) 0.234(11) Uiso 0.6 1 d D . P B 1
H12A H 0.6812 0.3683 0.0172 0.351 Uiso 0.6 1 calc R U P B 1
H12B H 0.6558 0.4781 0.0412 0.351 Uiso 0.6 1 calc R U P B 1
H12C H 0.7470 0.3548 0.0744 0.351 Uiso 0.6 1 calc R U P B 1
O2B O 0.4737(11) 0.4729(11) 0.1180(6) 0.108(4) Uiso 0.4 1 d D . P B 2
C11B C 0.478(3) 0.412(3) 0.0711(12) 0.214(14) Uiso 0.4 1 d D . P B 2
H11C H 0.4085 0.4540 0.0451 0.257 Uiso 0.4 1 calc R U P B 2
H11D H 0.4882 0.3325 0.0878 0.257 Uiso 0.4 1 calc R U P B 2
C12B C 0.592(4) 0.421(5) 0.040(2) 0.39(4) Uiso 0.4 1 d D . P B 2
H12D H 0.6136 0.3854 0.0064 0.581 Uiso 0.4 1 calc R U P B 2
H12E H 0.5775 0.5013 0.0265 0.581 Uiso 0.4 1 calc R U P B 2
H12F H 0.6560 0.3817 0.0685 0.581 Uiso 0.4 1 calc R U P B 2
O3 O 1.0412(3) 0.6918(3) 0.13591(15) 0.0577(9) Uani 1 1 d . . . . .
C13 C 1.1555(5) 0.6931(5) 0.1183(3) 0.0829(18) Uani 1 1 d . . . . .
H13A H 1.1485 0.7710 0.1117 0.124 Uiso 1 1 calc R U . . .
H13B H 1.2119 0.6431 0.1497 0.124 Uiso 1 1 calc R U . . .
H13C H 1.1833 0.6662 0.0817 0.124 Uiso 1 1 calc R U . . .
O5 O 0.9361(3) 0.7183(3) 0.25719(14) 0.0536(8) Uani 1 1 d . . . . .
C14 C 1.0443(4) 0.6798(4) 0.2788(2) 0.0528(12) Uani 1 1 d . . . . .
C15 C 1.0979(4) 0.5648(5) 0.3139(2) 0.0601(14) Uani 1 1 d . . . . .
C16 C 1.2082(5) 0.5233(6) 0.3395(3) 0.0835(19) Uani 1 1 d . . . . .
H16 H 1.2425 0.4476 0.3627 0.100 Uiso 1 1 calc R U . . .
C17 C 1.2681(6) 0.5940(7) 0.3307(3) 0.101(2) Uani 1 1 d . . . . .
H17 H 1.3416 0.5662 0.3488 0.121 Uiso 1 1 calc R U . . .
C18 C 1.2195(5) 0.7043(6) 0.2956(3) 0.0852(19) Uani 1 1 d . . . . .
H18 H 1.2609 0.7508 0.2895 0.102 Uiso 1 1 calc R U . . .
C19 C 1.1079(4) 0.7485(5) 0.2686(2) 0.0609(14) Uani 1 1 d . . . . .
C20 C 1.0628(5) 0.8649(5) 0.2303(2) 0.0628(14) Uani 1 1 d . . . . .
H20 H 1.1010 0.9104 0.2331 0.075 Uiso 1 1 calc R U . . .
N1 N 0.9769(4) 0.9127(3) 0.19301(19) 0.0568(11) Uani 1 1 d . . . . .
C21 C 0.9519(5) 1.0326(5) 0.1599(3) 0.0734(16) Uani 1 1 d . . . . .
H21A H 0.9594 1.0362 0.1169 0.088 Uiso 1 1 calc R U . . .
H21B H 1.0115 1.0540 0.1700 0.088 Uiso 1 1 calc R U . . .
C22 C 0.8283(6) 1.1191(5) 0.1740(3) 0.0818(18) Uani 1 1 d . . . . .
H22A H 0.8170 1.1959 0.1503 0.098 Uiso 1 1 calc R U . . .
H22B H 0.7690 1.1000 0.1615 0.098 Uiso 1 1 calc R U . . .
C23 C 0.8055(6) 1.1232(6) 0.2387(3) 0.092(2) Uani 1 1 d . . . . .
H23A H 0.7236 1.1782 0.2445 0.110 Uiso 1 1 calc R U . . .
H23B H 0.8156 1.0472 0.2631 0.110 Uiso 1 1 calc R U . . .
O6 O 0.8879(4) 1.1577(4) 0.2573(2) 0.0980(14) Uani 1 1 d . . . . .
C24 C 0.8699(10) 1.1806(8) 0.3151(4) 0.163(4) Uani 1 1 d D . . . .
H24A H 0.7855 1.2289 0.3213 0.196 Uiso 1 1 calc R U . . .
H24B H 0.9154 1.2232 0.3180 0.196 Uiso 1 1 calc R U . . .
C25 C 0.9070(11) 1.0746(10) 0.3616(5) 0.224(6) Uani 1 1 d D . . . .
H25A H 0.8938 1.0929 0.4005 0.336 Uiso 1 1 calc R U . . .
H25B H 0.8611 1.0330 0.3592 0.336 Uiso 1 1 calc R U . . .
H25C H 0.9909 1.0274 0.3559 0.336 Uiso 1 1 calc R U . . .
O7 O 1.0295(3) 0.5044(3) 0.32049(17) 0.0760(11) Uani 1 1 d . . . . .
C26 C 1.0784(6) 0.3848(5) 0.3492(3) 0.111(3) Uani 1 1 d . . . . .
H26A H 1.0199 0.3547 0.3505 0.166 Uiso 1 1 calc R U . . .
H26B H 1.1487 0.3437 0.3271 0.166 Uiso 1 1 calc R U . . .
H26C H 1.0998 0.3749 0.3897 0.166 Uiso 1 1 calc R U . . .
O8 O 0.5327(3) 0.7814(2) 0.26311(14) 0.0487(8) Uani 1 1 d . . . . .
C27 C 0.4285(4) 0.8757(4) 0.2533(2) 0.0469(12) Uani 1 1 d . . . . .
C28 C 0.3609(4) 0.9127(4) 0.3039(2) 0.0519(12) Uani 1 1 d . . . . .
C29 C 0.2510(4) 1.0074(4) 0.2987(3) 0.0673(15) Uani 1 1 d . . . . .
H29 H 0.2071 1.0298 0.3329 0.081 Uiso 1 1 calc R U . . .
C30 C 0.2066(5) 1.0692(5) 0.2410(3) 0.0758(17) Uani 1 1 d . . . . .
H30 H 0.1325 1.1332 0.2366 0.091 Uiso 1 1 calc R U . . .
C31 C 0.2710(5) 1.0361(4) 0.1916(3) 0.0653(15) Uani 1 1 d . . . . .
H31 H 0.2398 1.0782 0.1536 0.078 Uiso 1 1 calc R U . . .
C32 C 0.3831(4) 0.9405(4) 0.1957(2) 0.0507(12) Uani 1 1 d . . . . .
C33 C 0.4459(5) 0.9184(4) 0.1394(2) 0.0590(14) Uani 1 1 d . . . . .
H33 H 0.4048 0.9665 0.1044 0.071 Uiso 1 1 calc R U . . .
N3 N 0.5516(4) 0.8407(3) 0.13184(18) 0.0530(10) Uani 1 1 d . . . . .
C34 C 0.5993(5) 0.8434(5) 0.0688(2) 0.0704(15) Uani 1 1 d . . . . .
H34A H 0.6717 0.8560 0.0653 0.084 Uiso 1 1 calc R U . . .
H34B H 0.5407 0.9087 0.0419 0.084 Uiso 1 1 calc R U . . .
C35 C 0.6276(6) 0.7350(5) 0.0490(3) 0.0811(18) Uani 1 1 d . . . . .
H35A H 0.5567 0.7195 0.0546 0.097 Uiso 1 1 calc R U . . .
H35B H 0.6903 0.6700 0.0740 0.097 Uiso 1 1 calc R U . . .
C36 C 0.6693(8) 0.7451(7) -0.0178(3) 0.104(2) Uani 1 1 d . . . . .
H36A H 0.6929 0.6709 -0.0279 0.124 Uiso 1 1 calc R U . . .
H36B H 0.6022 0.8023 -0.0429 0.124 Uiso 1 1 calc R U . . .
O9 O 0.7648(5) 0.7767(4) -0.0314(2) 0.1040(15) Uani 1 1 d . . . . .
C37 C 0.8757(8) 0.6852(8) -0.0067(4) 0.128(3) Uani 1 1 d D . . . .
H37A H 0.8930 0.6154 -0.0201 0.153 Uiso 1 1 calc R U . . .
H37B H 0.8700 0.6675 0.0371 0.153 Uiso 1 1 calc R U . . .
C38 C 0.9747(8) 0.7256(9) -0.0282(4) 0.161(4) Uani 1 1 d D . . . .
H38A H 1.0499 0.6654 -0.0121 0.242 Uiso 1 1 calc R U . . .
H38B H 0.9800 0.7425 -0.0715 0.242 Uiso 1 1 calc R U . . .
H38C H 0.9570 0.7944 -0.0146 0.242 Uiso 1 1 calc R U . . .
O10 O 0.4146(3) 0.8470(3) 0.35873(16) 0.0635(9) Uani 1 1 d . . . . .
C39 C 0.3456(6) 0.8486(7) 0.4125(3) 0.122(3) Uani 1 1 d . . . . .
H39A H 0.3969 0.7985 0.4459 0.182 Uiso 1 1 calc R U . . .
H39B H 0.3068 0.9265 0.4184 0.182 Uiso 1 1 calc R U . . .
H39C H 0.2859 0.8219 0.4102 0.182 Uiso 1 1 calc R U . . .
O12 O 0.6195(3) 0.9069(3) 0.30925(14) 0.0539(8) Uani 1 1 d . . . . .
C40 C 0.5790(4) 0.9940(4) 0.3360(2) 0.0546(13) Uani 1 1 d . . . . .
C41 C 0.5249(5) 1.1092(5) 0.3009(3) 0.0698(15) Uani 1 1 d . . . . .
C42 C 0.4850(6) 1.2019(5) 0.3280(4) 0.096(2) Uani 1 1 d . . . . .
H42 H 0.4487 1.2774 0.3048 0.115 Uiso 1 1 calc R U . . .
C43 C 0.4984(7) 1.1836(6) 0.3891(4) 0.103(2) Uani 1 1 d . . . . .
H43 H 0.4725 1.2468 0.4067 0.124 Uiso 1 1 calc R U . . .
C44 C 0.5489(6) 1.0744(6) 0.4237(3) 0.0863(19) Uani 1 1 d . . . . .
H44 H 0.5578 1.0633 0.4648 0.104 Uiso 1 1 calc R U . . .
C45 C 0.5883(5) 0.9772(5) 0.3982(3) 0.0632(14) Uani 1 1 d . . . . .
C46 C 0.6383(5) 0.8633(5) 0.4381(2) 0.0669(15) Uani 1 1 d . . . . .
H46 H 0.6587 0.8600 0.4763 0.080 Uiso 1 1 calc R U . . .
N4 N 0.6583(4) 0.7652(4) 0.42684(18) 0.0591(11) Uani 1 1 d . . . . .
C47 C 0.7184(6) 0.6598(5) 0.4745(2) 0.0781(17) Uani 1 1 d . . . . .
H47A H 0.6737 0.6125 0.4827 0.094 Uiso 1 1 calc R U . . .
H47B H 0.7190 0.6823 0.5114 0.094 Uiso 1 1 calc R U . . .
C48 C 0.8441(6) 0.5903(6) 0.4560(3) 0.095(2) Uani 1 1 d . . . . .
H48A H 0.8827 0.5261 0.4897 0.114 Uiso 1 1 calc R U . . .
H48B H 0.8419 0.5576 0.4232 0.114 Uiso 1 1 calc R U . . .
C49 C 0.9176(6) 0.6567(7) 0.4365(3) 0.107(3) Uani 1 1 d . . . . .
H49A H 0.9990 0.6057 0.4268 0.129 Uiso 1 1 calc R U . . .
H49B H 0.8841 0.7175 0.4007 0.129 Uiso 1 1 calc R U . . .
O13 O 0.9187(5) 0.7067(5) 0.4842(2) 0.1112(16) Uani 1 1 d . . . . .
C50 C 0.9860(12) 0.7728(11) 0.4661(6) 0.202(5) Uani 1 1 d D . . . .
H50A H 0.9601 0.8256 0.4271 0.242 Uiso 1 1 calc R U . . .
H50B H 1.0707 0.7223 0.4629 0.242 Uiso 1 1 calc R U . . .
C51 C 0.9653(16) 0.8402(13) 0.5135(6) 0.293(10) Uani 1 1 d D . . . .
H51A H 1.0100 0.8866 0.5026 0.440 Uiso 1 1 calc R U . . .
H51B H 0.8812 0.8898 0.5161 0.440 Uiso 1 1 calc R U . . .
H51C H 0.9913 0.7870 0.5518 0.440 Uiso 1 1 calc R U . . .
O14 O 0.5196(4) 1.1174(3) 0.2406(2) 0.0898(13) Uani 1 1 d . . . . .
C52 C 0.4358(7) 1.2161(6) 0.2059(3) 0.120(3) Uani 1 1 d . . . . .
H52A H 0.4435 1.2084 0.1649 0.181 Uiso 1 1 calc R U . . .
H52B H 0.3566 1.2265 0.2214 0.181 Uiso 1 1 calc R U . . .
H52C H 0.4489 1.2823 0.2071 0.181 Uiso 1 1 calc R U . . .
O15 O 0.8430(3) 0.9287(3) 0.09063(14) 0.0582(9) Uani 1 1 d . . . . .
O16 O 0.6483(4) 1.0547(3) 0.09388(17) 0.0710(10) Uani 1 1 d . . . . .
C53 C 0.7486(5) 1.0146(5) 0.0704(2) 0.0565(13) Uani 1 1 d . . . . .
C54 C 0.7639(5) 1.0802(5) 0.0053(3) 0.0814(18) Uani 1 1 d D . . . .
F1A F 0.791(3) 1.0169(11) -0.0329(5) 0.143(6) Uani 0.5 1 d D . P C 1
F2A F 0.8501(18) 1.110(2) 0.0031(9) 0.133(7) Uani 0.5 1 d D . P C 1
F3A F 0.6725(9) 1.1714(14) -0.0151(7) 0.114(5) Uani 0.5 1 d D . P C 1
F1B F 0.8653(15) 1.036(2) -0.0213(8) 0.164(10) Uani 0.5 1 d D . P C 2
F2B F 0.749(5) 1.1826(18) 0.0068(8) 0.211(10) Uani 0.5 1 d D . P C 2
F3B F 0.685(3) 1.097(4) -0.0307(6) 0.194(10) Uani 0.5 1 d D . P C 2
O17 O 0.5962(3) 0.6006(3) 0.38624(15) 0.0624(9) Uani 1 1 d . . . . .
O18 O 0.7614(3) 0.4593(3) 0.35703(18) 0.0719(11) Uani 1 1 d . . . . .
C55 C 0.6683(5) 0.4968(5) 0.3854(2) 0.0577(13) Uani 1 1 d . . . . .
C56 C 0.6304(8) 0.4074(6) 0.4282(4) 0.097(2) Uani 1 1 d . . . . .
F4 F 0.5210(5) 0.4315(4) 0.4331(3) 0.177(3) Uani 1 1 d . . . . .
F5 F 0.6956(5) 0.3017(4) 0.4275(3) 0.180(3) Uani 1 1 d . . . . .
F6 F 0.6536(7) 0.4007(5) 0.4853(3) 0.197(3) Uani 1 1 d . . . . .
O4 O 0.6990(3) 0.8960(3) 0.20177(19) 0.0495(9) Uani 1 1 d . . . . .
O11 O 0.7627(3) 0.6628(3) 0.29446(15) 0.0491(9) Uani 1 1 d . . . . .
H4X H 0.671(5) 0.950(5) 0.177(2) 0.061(19) Uiso 1 1 d . . . . .
H4Y H 0.668(5) 0.910(4) 0.240(3) 0.075(18) Uiso 1 1 d . . . . .
H11Y H 0.777(4) 0.596(4) 0.311(2) 0.049(15) Uiso 1 1 d . . . . .
H11X H 0.829(6) 0.672(5) 0.289(3) 0.11(3) Uiso 1 1 d . . . . .

loop_
_atom_site_aniso_label
_atom_site_aniso_U_11
_atom_site_aniso_U_22
_atom_site_aniso_U_33
_atom_site_aniso_U_23
_atom_site_aniso_U_13
_atom_site_aniso_U_12
Co1 0.0488(4) 0.0438(4) 0.0463(4) -0.0025(3) -0.0016(3) -0.0216(3)
Co2 0.0445(4) 0.0421(4) 0.0478(4) -0.0049(3) -0.0014(3) -0.0168(3)
Co3 0.0475(4) 0.0450(4) 0.0462(4) -0.0042(3) 0.0001(3) -0.0158(3)
O1 0.0445(17) 0.0378(17) 0.0501(19) -0.0061(14) -0.0005(15) -0.0154(15)
C1 0.049(3) 0.043(3) 0.044(3) -0.007(2) -0.003(2) -0.018(2)
C2 0.052(3) 0.046(3) 0.058(3) -0.008(2) 0.002(2) -0.018(2)
C3 0.055(3) 0.061(4) 0.095(5) -0.019(3) 0.007(3) -0.018(3)
C4 0.063(4) 0.044(3) 0.133(6) -0.022(4) 0.000(4) -0.003(3)
C5 0.065(4) 0.047(3) 0.109(5) -0.016(3) 0.001(3) -0.019(3)
C6 0.052(3) 0.039(3) 0.058(3) -0.009(2) -0.004(2) -0.015(2)
C7 0.070(4) 0.050(3) 0.065(4) -0.006(3) -0.007(3) -0.032(3)
N2 0.053(2) 0.046(2) 0.058(3) -0.008(2) -0.005(2) -0.022(2)
C8 0.066(3) 0.067(4) 0.078(4) -0.016(3) 0.006(3) -0.039(3)
C9 0.085(5) 0.134(6) 0.096(5) -0.023(5) -0.004(4) -0.066(5)
C10 0.330(18) 0.343(19) 0.156(11) -0.066(12) -0.009(11) -0.269(16)
O3 0.0488(19) 0.053(2) 0.069(2) -0.0106(17) 0.0095(17) -0.0240(16)
C13 0.075(4) 0.092(4) 0.092(5) -0.026(4) 0.034(3) -0.051(4)
O5 0.0482(19) 0.060(2) 0.050(2) 0.0011(16) -0.0064(16) -0.0267(16)
C14 0.047(3) 0.065(3) 0.041(3) -0.006(2) -0.001(2) -0.022(3)
C15 0.051(3) 0.070(4) 0.051(3) 0.000(3) 0.000(2) -0.026(3)
C16 0.059(4) 0.094(5) 0.072(4) 0.009(3) -0.015(3) -0.022(3)
C17 0.056(4) 0.134(7) 0.094(5) 0.004(5) -0.022(4) -0.035(4)
C18 0.061(4) 0.110(5) 0.089(5) -0.010(4) -0.010(3) -0.045(4)
C19 0.052(3) 0.074(4) 0.061(3) -0.013(3) -0.002(3) -0.032(3)
C20 0.064(3) 0.074(4) 0.068(4) -0.022(3) 0.007(3) -0.044(3)
N1 0.062(3) 0.055(3) 0.057(3) -0.008(2) 0.002(2) -0.032(2)
C21 0.089(4) 0.067(4) 0.076(4) -0.009(3) -0.007(3) -0.046(3)
C22 0.087(5) 0.061(4) 0.103(5) -0.016(4) -0.017(4) -0.034(3)
C23 0.076(4) 0.076(4) 0.121(6) -0.032(4) 0.016(4) -0.030(4)
O6 0.100(3) 0.102(3) 0.109(4) -0.051(3) 0.006(3) -0.045(3)
C24 0.189(10) 0.141(9) 0.112(8) -0.062(7) 0.026(7) -0.016(7)
C25 0.217(13) 0.243(14) 0.114(9) -0.002(9) -0.006(8) -0.029(11)
O7 0.068(2) 0.060(2) 0.082(3) 0.014(2) -0.013(2) -0.025(2)
C26 0.106(5) 0.067(4) 0.129(6) 0.017(4) -0.019(5) -0.028(4)
O8 0.0415(18) 0.0420(18) 0.056(2) -0.0047(15) -0.0039(15) -0.0145(15)
C27 0.039(3) 0.045(3) 0.059(3) -0.007(2) 0.003(2) -0.024(2)
C28 0.042(3) 0.044(3) 0.066(3) -0.006(3) 0.000(3) -0.019(2)
C29 0.047(3) 0.058(3) 0.085(4) -0.014(3) 0.007(3) -0.015(3)
C30 0.043(3) 0.051(3) 0.112(5) -0.011(4) -0.013(3) -0.002(3)
C31 0.048(3) 0.047(3) 0.088(4) -0.003(3) -0.018(3) -0.011(3)
C32 0.045(3) 0.047(3) 0.058(3) 0.000(2) -0.009(2) -0.022(2)
C33 0.061(3) 0.051(3) 0.061(4) 0.004(3) -0.026(3) -0.023(3)
N3 0.057(3) 0.054(3) 0.050(3) -0.005(2) -0.009(2) -0.026(2)
C34 0.078(4) 0.073(4) 0.054(4) -0.008(3) -0.004(3) -0.030(3)
C35 0.095(5) 0.083(4) 0.076(4) -0.021(3) -0.001(4) -0.046(4)
C36 0.127(6) 0.121(6) 0.080(5) -0.036(4) -0.004(5) -0.059(5)
O9 0.120(4) 0.121(4) 0.068(3) -0.021(3) 0.004(3) -0.050(4)
C37 0.122(7) 0.148(8) 0.088(6) -0.009(5) -0.010(5) -0.042(6)
C38 0.127(8) 0.214(11) 0.153(9) -0.063(8) 0.013(7) -0.075(8)
O10 0.052(2) 0.064(2) 0.056(2) -0.0046(18) 0.0087(18) -0.0166(17)
C39 0.077(5) 0.163(7) 0.074(5) -0.003(5) 0.026(4) -0.026(5)
O12 0.067(2) 0.0432(19) 0.049(2) -0.0112(16) 0.0053(17) -0.0220(16)
C40 0.049(3) 0.051(3) 0.063(4) -0.017(3) 0.012(3) -0.022(2)
C41 0.068(4) 0.054(4) 0.081(4) -0.019(3) 0.018(3) -0.024(3)
C42 0.097(5) 0.058(4) 0.113(6) -0.028(4) 0.028(4) -0.020(4)
C43 0.129(6) 0.069(5) 0.117(7) -0.056(5) 0.041(5) -0.039(4)
C44 0.096(5) 0.084(5) 0.080(5) -0.039(4) 0.023(4) -0.035(4)
C45 0.064(3) 0.063(4) 0.064(4) -0.030(3) 0.014(3) -0.023(3)
C46 0.066(4) 0.084(4) 0.050(3) -0.025(3) 0.005(3) -0.027(3)
N4 0.062(3) 0.060(3) 0.045(3) -0.011(2) 0.001(2) -0.018(2)
C47 0.100(5) 0.070(4) 0.051(3) -0.001(3) -0.016(3) -0.028(4)
C48 0.092(5) 0.086(5) 0.080(5) -0.017(4) -0.031(4) -0.007(4)
C49 0.076(5) 0.134(7) 0.064(5) -0.003(5) -0.020(4) -0.007(5)
O13 0.117(4) 0.122(4) 0.098(4) -0.005(3) -0.018(3) -0.060(3)
C50 0.235(14) 0.207(13) 0.188(13) -0.010(10) -0.011(11) -0.134(12)
C51 0.48(3) 0.285(19) 0.237(17) -0.007(14) -0.088(18) -0.28(2)
O14 0.104(3) 0.058(3) 0.074(3) -0.002(2) 0.000(2) -0.013(2)
C52 0.126(6) 0.095(6) 0.114(6) 0.004(5) -0.034(5) -0.031(5)
O15 0.062(2) 0.055(2) 0.050(2) -0.0005(17) 0.0001(17) -0.0260(18)
O16 0.066(2) 0.064(2) 0.067(3) 0.0022(19) -0.005(2) -0.022(2)
C53 0.069(4) 0.050(3) 0.056(3) 0.000(3) -0.009(3) -0.035(3)
C54 0.094(5) 0.084(5) 0.061(4) 0.011(4) -0.014(4) -0.045(4)
F1A 0.186(16) 0.151(11) 0.069(7) -0.026(7) 0.004(12) -0.050(14)
F2A 0.111(11) 0.180(19) 0.100(14) 0.055(11) -0.023(9) -0.098(11)
F3A 0.112(8) 0.097(9) 0.074(10) 0.046(7) -0.039(6) -0.018(6)
F1B 0.112(11) 0.19(2) 0.072(12) 0.043(10) 0.031(9) -0.006(10)
F2B 0.42(3) 0.111(13) 0.102(13) 0.006(10) 0.07(2) -0.149(19)
F3B 0.171(18) 0.38(3) 0.056(7) 0.000(15) -0.040(10) -0.154(19)
O17 0.065(2) 0.048(2) 0.061(2) 0.0000(17) 0.0071(18) -0.0209(18)
O18 0.068(2) 0.054(2) 0.080(3) -0.010(2) 0.017(2) -0.0214(19)
C55 0.070(4) 0.051(3) 0.048(3) 0.000(3) 0.000(3) -0.029(3)
C56 0.116(6) 0.070(5) 0.098(6) -0.009(4) 0.025(5) -0.047(5)
F4 0.107(4) 0.128(4) 0.273(7) 0.049(4) -0.010(4) -0.080(3)
F5 0.216(5) 0.064(3) 0.230(6) -0.027(3) 0.105(5) -0.066(3)
F6 0.296(8) 0.176(6) 0.116(4) 0.035(4) 0.005(5) -0.138(6)
O4 0.052(2) 0.044(2) 0.043(2) -0.0012(19) 0.0006(18) -0.0172(17)
O11 0.046(2) 0.044(2) 0.050(2) -0.0003(17) -0.0005(16) -0.0185(17)

loop_
_atom_type_symbol
_atom_type_description
_atom_type_scat_dispersion_real
_atom_type_scat_dispersion_imag
_atom_type_scat_source
C C 0.0033 0.0016 'International Tables Vol C Tables 4.2.6.8 and 6.1.1.4'
H H 0.0000 0.0000 'International Tables Vol C Tables 4.2.6.8 and 6.1.1.4'
N N 0.0061 0.0033 'International Tables Vol C Tables 4.2.6.8 and 6.1.1.4'
O O 0.0106 0.0060 'International Tables Vol C Tables 4.2.6.8 and 6.1.1.4'
F F 0.0171 0.0103 'International Tables Vol C Tables 4.2.6.8 and 6.1.1.4'
Co Co 0.3494 0.9721 'International Tables Vol C Tables 4.2.6.8 and 6.1.1.4'

loop_
_geom_angle_atom_site_label_1
_geom_angle_atom_site_label_2
_geom_angle_atom_site_label_3
_geom_angle
O5 Co1 O15 176.30(13)
O5 Co1 N1 86.85(15)
O15 Co1 N1 90.86(15)
O5 Co1 O1 86.75(12)
O15 Co1 O1 95.00(12)
N1 Co1 O1 168.18(14)
O5 Co1 O4 94.19(14)
O15 Co1 O4 89.37(15)
N1 Co1 O4 112.36(15)
O1 Co1 O4 78.03(12)
O5 Co1 O3 88.48(13)
O15 Co1 O3 88.91(13)
N1 Co1 O3 96.69(14)
O1 Co1 O3 73.21(12)
O4 Co1 O3 150.91(13)
O1 Co2 O8 160.75(12)
O1 Co2 N2 92.23(14)
O8 Co2 N2 98.06(14)
O1 Co2 N3 101.70(14)
O8 Co2 N3 91.20(15)
N2 Co2 N3 105.56(15)
O1 Co2 O4 76.61(12)
O8 Co2 O4 90.20(13)
N2 Co2 O4 165.35(14)
N3 Co2 O4 86.24(14)
O1 Co2 O11 88.07(13)
O8 Co2 O11 76.38(12)
N2 Co2 O11 86.73(15)
N3 Co2 O11 163.78(15)
O4 Co2 O11 83.46(15)
O12 Co3 O17 176.74(14)
O12 Co3 N4 86.95(15)
O17 Co3 N4 91.05(16)
O12 Co3 O8 85.69(12)
O17 Co3 O8 95.80(13)
N4 Co3 O8 167.24(14)
O12 Co3 O11 93.61(15)
O17 Co3 O11 89.53(15)
N4 Co3 O11 112.67(15)
O8 Co3 O11 78.22(12)
O12 Co3 O10 89.87(13)
O17 Co3 O10 87.78(13)
N4 Co3 O10 95.97(15)
O8 Co3 O10 73.62(12)
O11 Co3 O10 151.28(14)
C1 O1 Co2 125.5(3)
C1 O1 Co1 114.5(3)
Co2 O1 Co1 106.91(13)
O1 C1 C6 124.3(4)
O1 C1 C2 117.8(4)
C6 C1 C2 117.9(4)
C3 C2 O3 124.6(5)
C3 C2 C1 121.9(5)
O3 C2 C1 113.5(4)
C2 C3 C4 119.4(5)
C2 C3 H3 120.3
C4 C3 H3 120.3
C5 C4 C3 119.9(5)
C5 C4 H4A 120.0
C3 C4 H4A 120.0
C4 C5 C6 121.7(5)
C4 C5 H5 119.2
C6 C5 H5 119.2
C1 C6 C5 119.2(5)
C1 C6 C7 124.7(4)
C5 C6 C7 116.1(5)
N2 C7 C6 128.0(5)
N2 C7 H7 116.0
C6 C7 H7 116.0
C7 N2 C8 116.6(4)
C7 N2 Co2 122.4(3)
C8 N2 Co2 120.3(3)
N2 C8 C9 113.7(5)
N2 C8 H8A 108.8
C9 C8 H8A 108.8
N2 C8 H8B 108.8
C9 C8 H8B 108.8
H8A C8 H8B 107.7
C10 C9 C8 117.7(8)
C10 C9 H9A 107.9
C8 C9 H9A 107.9
C10 C9 H9B 107.9
C8 C9 H9B 107.9
H9A C9 H9B 107.2
O2A C10 C9 106.4(10)
O2B C10 C9 123.5(11)
O2A C10 H10A 110.4
C9 C10 H10A 110.4
O2A C10 H10B 110.4
C9 C10 H10B 110.4
H10A C10 H10B 108.6
C10 O2A C11A 109.0(10)
O2A C11A C12A 113.3(14)
O2A C11A H11A 108.9
C12A C11A H11A 108.9
O2A C11A H11B 108.9
C12A C11A H11B 108.9
H11A C11A H11B 107.7
C11A C12A H12A 109.5
C11A C12A H12B 109.5
H12A C12A H12B 109.5
C11A C12A H12C 109.5
H12A C12A H12C 109.5
H12B C12A H12C 109.5
C10 O2B C11B 145.2(17)
O2B C11B C12B 94(3)
O2B C11B H11C 113.0
C12B C11B H11C 113.0
O2B C11B H11D 113.0
C12B C11B H11D 113.0
H11C C11B H11D 110.4
C11B C12B H12D 109.5
C11B C12B H12E 109.5
H12D C12B H12E 109.5
C11B C12B H12F 109.5
H12D C12B H12F 109.5
H12E C12B H12F 109.5
C2 O3 C13 118.3(4)
C2 O3 Co1 111.3(3)
C13 O3 Co1 127.3(3)
O3 C13 H13A 109.5
O3 C13 H13B 109.5
H13A C13 H13B 109.5
O3 C13 H13C 109.5
H13A C13 H13C 109.5
H13B C13 H13C 109.5
C14 O5 Co1 124.1(3)
O5 C14 C19 122.7(4)
O5 C14 C15 118.9(5)
C19 C14 C15 118.4(4)
O7 C15 C16 125.4(5)
O7 C15 C14 113.9(4)
C16 C15 C14 120.6(5)
C15 C16 C17 120.2(6)
C15 C16 H16 119.9
C17 C16 H16 119.9
C18 C17 C16 120.2(6)
C18 C17 H17 119.9
C16 C17 H17 119.9
C17 C18 C19 120.8(6)
C17 C18 H18 119.6
C19 C18 H18 119.6
C14 C19 C18 119.7(5)
C14 C19 C20 121.9(4)
C18 C19 C20 118.3(5)
N1 C20 C19 128.1(5)
N1 C20 H20 116.0
C19 C20 H20 116.0
C20 N1 C21 115.6(4)
C20 N1 Co1 122.1(4)
C21 N1 Co1 122.1(3)
N1 C21 C22 112.8(5)
N1 C21 H21A 109.0
C22 C21 H21A 109.0
N1 C21 H21B 109.0
C22 C21 H21B 109.0
H21A C21 H21B 107.8
C23 C22 C21 114.5(5)
C23 C22 H22A 108.6
C21 C22 H22A 108.6
C23 C22 H22B 108.6
C21 C22 H22B 108.6
H22A C22 H22B 107.6
O6 C23 C22 109.5(5)
O6 C23 H23A 109.8
C22 C23 H23A 109.8
O6 C23 H23B 109.8
C22 C23 H23B 109.8
H23A C23 H23B 108.2
C24 O6 C23 117.5(7)
O6 C24 C25 111.3(8)
O6 C24 H24A 109.4
C25 C24 H24A 109.4
O6 C24 H24B 109.4
C25 C24 H24B 109.4
H24A C24 H24B 108.0
C24 C25 H25A 109.5
C24 C25 H25B 109.5
H25A C25 H25B 109.5
C24 C25 H25C 109.5
H25A C25 H25C 109.5
H25B C25 H25C 109.5
C15 O7 C26 119.3(4)
O7 C26 H26A 109.5
O7 C26 H26B 109.5
H26A C26 H26B 109.5
O7 C26 H26C 109.5
H26A C26 H26C 109.5
H26B C26 H26C 109.5
C27 O8 Co2 126.1(3)
C27 O8 Co3 113.1(3)
Co2 O8 Co3 106.66(13)
O8 C27 C28 117.6(4)
O8 C27 C32 124.2(4)
C28 C27 C32 118.2(4)
C29 C28 O10 123.6(5)
C29 C28 C27 122.1(5)
O10 C28 C27 114.4(4)
C28 C29 C30 118.7(5)
C28 C29 H29 120.6
C30 C29 H29 120.6
C31 C30 C29 120.2(5)
C31 C30 H30 119.9
C29 C30 H30 119.9
C30 C31 C32 122.1(5)
C30 C31 H31 118.9
C32 C31 H31 118.9
C31 C32 C27 118.6(5)
C31 C32 C33 116.6(5)
C27 C32 C33 124.7(4)
N3 C33 C32 127.9(4)
N3 C33 H33 116.1
C32 C33 H33 116.1
C33 N3 C34 116.9(4)
C33 N3 Co2 122.7(4)
C34 N3 Co2 119.3(3)
N3 C34 C35 113.6(5)
N3 C34 H34A 108.8
C35 C34 H34A 108.8
N3 C34 H34B 108.8
C35 C34 H34B 108.8
H34A C34 H34B 107.7
C34 C35 C36 111.6(5)
C34 C35 H35A 109.3
C36 C35 H35A 109.3
C34 C35 H35B 109.3
C36 C35 H35B 109.3
H35A C35 H35B 108.0
O9 C36 C35 113.7(5)
O9 C36 H36A 108.8
C35 C36 H36A 108.8
O9 C36 H36B 108.8
C35 C36 H36B 108.8
H36A C36 H36B 107.7
C36 O9 C37 112.7(6)
O9 C37 C38 108.2(7)
O9 C37 H37A 110.1
C38 C37 H37A 110.1
O9 C37 H37B 110.1
C38 C37 H37B 110.1
H37A C37 H37B 108.4
C37 C38 H38A 109.5
C37 C38 H38B 109.5
H38A C38 H38B 109.5
C37 C38 H38C 109.5
H38A C38 H38C 109.5
H38B C38 H38C 109.5
C28 O10 C39 120.5(4)
C28 O10 Co3 110.0(3)
C39 O10 Co3 129.4(4)
O10 C39 H39A 109.5
O10 C39 H39B 109.5
H39A C39 H39B 109.5
O10 C39 H39C 109.5
H39A C39 H39C 109.5
H39B C39 H39C 109.5
C40 O12 Co3 124.6(3)
O12 C40 C45 122.3(5)
O12 C40 C41 119.2(5)
C45 C40 C41 118.5(5)
O14 C41 C42 125.5(6)
O14 C41 C40 114.5(5)
C42 C41 C40 120.0(6)
C41 C42 C43 120.7(6)
C41 C42 H42 119.7
C43 C42 H42 119.7
C44 C43 C42 120.4(6)
C44 C43 H43 119.8
C42 C43 H43 119.8
C43 C44 C45 120.8(6)
C43 C44 H44 119.6
C45 C44 H44 119.6
C40 C45 C44 119.6(5)
C40 C45 C46 122.6(5)
C44 C45 C46 117.8(5)
N4 C46 C45 127.5(5)
N4 C46 H46 116.2
C45 C46 H46 116.2
C46 N4 C47 116.4(5)
C46 N4 Co3 122.0(4)
C47 N4 Co3 121.6(4)
N4 C47 C48 111.2(5)
N4 C47 H47A 109.4
C48 C47 H47A 109.4
N4 C47 H47B 109.4
C48 C47 H47B 109.4
H47A C47 H47B 108.0
C49 C48 C47 114.3(6)
C49 C48 H48A 108.7
C47 C48 H48A 108.7
C49 C48 H48B 108.7
C47 C48 H48B 108.7
H48A C48 H48B 107.6
O13 C49 C48 108.7(6)
O13 C49 H49A 110.0
C48 C49 H49A 110.0
O13 C49 H49B 110.0
C48 C49 H49B 110.0
H49A C49 H49B 108.3
C50 O13 C49 109.7(8)
O13 C50 C51 107.0(10)
O13 C50 H50A 110.3
C51 C50 H50A 110.3
O13 C50 H50B 110.3
C51 C50 H50B 110.3
H50A C50 H50B 108.6
C50 C51 H51A 109.5
C50 C51 H51B 109.5
H51A C51 H51B 109.5
C50 C51 H51C 109.5
H51A C51 H51C 109.5
H51B C51 H51C 109.5
C41 O14 C52 119.6(5)
O14 C52 H52A 109.5
O14 C52 H52B 109.5
H52A C52 H52B 109.5
O14 C52 H52C 109.5
H52A C52 H52C 109.5
H52B C52 H52C 109.5
C53 O15 Co1 131.4(3)
O16 C53 O15 130.5(5)
O16 C53 C54 116.0(5)
O15 C53 C54 113.4(5)
F3B C54 F1B 106.1(7)
F3A C54 F2A 107.2(6)
F3A C54 F1A 105.9(6)
F2A C54 F1A 106.3(7)
F3B C54 F2B 105.3(7)
F1B C54 F2B 105.4(7)
F3A C54 C53 115.0(7)
F3B C54 C53 113.5(10)
F1B C54 C53 117.1(8)
F2A C54 C53 109.7(8)
F1A C54 C53 112.3(8)
F2B C54 C53 108.5(8)
C55 O17 Co3 129.9(3)
O18 C55 O17 130.2(5)
O18 C55 C56 116.6(5)
O17 C55 C56 113.3(6)
F4 C56 F5 113.3(7)
F4 C56 F6 100.5(7)
F5 C56 F6 97.1(7)
F4 C56 C55 117.2(7)
F5 C56 C55 116.6(7)
F6 C56 C55 108.4(7)
Co1 O4 Co2 95.71(14)
Co1 O4 H4X 105(4)
Co2 O4 H4X 119(4)
Co1 O4 H4Y 126(3)
Co2 O4 H4Y 101(3)
H4X O4 H4Y 111(5)
Co3 O11 Co2 95.85(13)
Co3 O11 H11Y 102(3)
Co2 O11 H11Y 117(3)
Co3 O11 H11X 124(4)
Co2 O11 H11X 108(4)
H11Y O11 H11X 110(5)

loop_
_geom_bond_atom_site_label_1
_geom_bond_atom_site_label_2
_geom_bond_distance
Co1 O5 1.986(3)
Co1 O15 2.066(3)
Co1 N1 2.099(4)
Co1 O1 2.110(3)
Co1 O4 2.135(4)
Co1 O3 2.234(3)
Co2 O1 1.989(3)
Co2 O8 1.989(3)
Co2 N2 2.061(4)
Co2 N3 2.082(4)
Co2 O4 2.305(4)
Co2 O11 2.309(3)
Co3 O12 1.990(3)
Co3 O17 2.078(3)
Co3 N4 2.092(4)
Co3 O8 2.111(3)
Co3 O11 2.120(4)
Co3 O10 2.215(3)
O1 C1 1.335(5)
C1 C6 1.395(6)
C1 C2 1.414(6)
C2 C3 1.356(7)
C2 O3 1.388(5)
C3 C4 1.399(8)
C3 H3 0.9300
C4 C5 1.352(7)
C4 H4A 0.9300
C5 C6 1.401(7)
C5 H5 0.9300
C6 C7 1.464(7)
C7 N2 1.275(6)
C7 H7 0.9300
N2 C8 1.474(6)
C8 C9 1.483(8)
C8 H8A 0.9700
C8 H8B 0.9700
C9 C10 1.441(12)
C9 H9A 0.9700
C9 H9B 0.9700
C10 O2A 1.339(8)
C10 O2B 1.391(9)
C10 H10A 0.9700
C10 H10B 0.9700
O2A C11A 1.513(9)
C11A C12A 1.550(10)
C11A H11A 0.9700
C11A H11B 0.9700
C12A H12A 0.9600
C12A H12B 0.9600
C12A H12C 0.9600
O2B C11B 1.486(10)
C11B C12B 1.531(10)
C11B H11C 0.9700
C11B H11D 0.9700
C12B H12D 0.9600
C12B H12E 0.9600
C12B H12F 0.9600
O3 C13 1.425(6)
C13 H13A 0.9600
C13 H13B 0.9600
C13 H13C 0.9600
O5 C14 1.322(5)
C14 C19 1.398(7)
C14 C15 1.412(7)
C15 O7 1.365(6)
C15 C16 1.380(7)
C16 C17 1.385(9)
C16 H16 0.9300
C17 C18 1.364(8)
C17 H17 0.9300
C18 C19 1.403(7)
C18 H18 0.9300
C19 C20 1.449(7)
C20 N1 1.278(6)
C20 H20 0.9300
N1 C21 1.470(6)
C21 C22 1.509(8)
C21 H21A 0.9700
C21 H21B 0.9700
C22 C23 1.484(9)
C22 H22A 0.9700
C22 H22B 0.9700
C23 O6 1.434(7)
C23 H23A 0.9700
C23 H23B 0.9700
O6 C24 1.406(9)
C24 C25 1.440(8)
C24 H24A 0.9700
C24 H24B 0.9700
C25 H25A 0.9600
C25 H25B 0.9600
C25 H25C 0.9600
O7 C26 1.413(6)
C26 H26A 0.9600
C26 H26B 0.9600
C26 H26C 0.9600
O8 C27 1.335(5)
C27 C28 1.402(7)
C27 C32 1.405(6)
C28 C29 1.377(6)
C28 O10 1.385(5)
C29 C30 1.397(8)
C29 H29 0.9300
C30 C31 1.350(8)
C30 H30 0.9300
C31 C32 1.400(6)
C31 H31 0.9300
C32 C33 1.445(7)
C33 N3 1.283(6)
C33 H33 0.9300
N3 C34 1.484(6)
C34 C35 1.491(7)
C34 H34A 0.9700
C34 H34B 0.9700
C35 C36 1.542(8)
C35 H35A 0.9700
C35 H35B 0.9700
C36 O9 1.389(8)
C36 H36A 0.9700
C36 H36B 0.9700
O9 C37 1.434(8)
C37 C38 1.516(8)
C37 H37A 0.9700
C37 H37B 0.9700
C38 H38A 0.9600
C38 H38B 0.9600
C38 H38C 0.9600
O10 C39 1.403(6)
C39 H39A 0.9600
C39 H39B 0.9600
C39 H39C 0.9600
O12 C40 1.312(6)
C40 C45 1.400(7)
C40 C41 1.415(7)
C41 O14 1.366(7)
C41 C42 1.380(8)
C42 C43 1.381(9)
C42 H42 0.9300
C43 C44 1.351(9)
C43 H43 0.9300
C44 C45 1.408(7)
C44 H44 0.9300
C45 C46 1.442(7)
C46 N4 1.292(6)
C46 H46 0.9300
N4 C47 1.478(6)
C47 C48 1.489(8)
C47 H47A 0.9700
C47 H47B 0.9700
C48 C49 1.473(9)
C48 H48A 0.9700
C48 H48B 0.9700
C49 O13 1.423(8)
C49 H49A 0.9700
C49 H49B 0.9700
O13 C50 1.404(12)
C50 C51 1.505(9)
C50 H50A 0.9700
C50 H50B 0.9700
C51 H51A 0.9600
C51 H51B 0.9600
C51 H51C 0.9600
O14 C52 1.375(7)
C52 H52A 0.9600
C52 H52B 0.9600
C52 H52C 0.9600
O15 C53 1.253(6)
O16 C53 1.228(6)
C53 C54 1.548(8)
C54 F3A 1.263(7)
C54 F3B 1.271(7)
C54 F1B 1.275(7)
C54 F2A 1.275(7)
C54 F1A 1.278(7)
C54 F2B 1.287(7)
O17 C55 1.265(6)
O18 C55 1.211(6)
C55 C56 1.520(8)
C56 F4 1.246(8)
C56 F5 1.268(8)
C56 F6 1.352(9)
O4 H4X 0.76(5)
O4 H4Y 0.93(6)
O11 H11Y 0.81(5)
O11 H11X 0.87(7)
